data_4345704
loop_
_publ_author_name
'Jin, Fei'
'Yang, Shangfeng'
'Troyanov, Sergey I.'

_publ_section_title
;
 New Isolated-Pentagon-Rule Isomers of Fullerene C98 Captured as Chloro
 Derivatives.
;
_journal_issue 9
_journal_name_full 'Inorganic chemistry'
_journal_page_first 4780
_journal_page_last 4783
_journal_paper_doi 10.1021/acs.inorgchem.7b00568
_journal_volume 56
_journal_year 2017
_chemical_formula_sum 'C98 Cl21.46'
_chemical_formula_weight 1937.58
_space_group_crystal_system triclinic
_space_group_IT_number 2
_space_group_name_Hall '-P 1'
_space_group_name_H-M_alt 'P -1'
_symmetry_space_group_name_Hall '-P 1'
_symmetry_space_group_name_H-M 'P -1'
_audit_creation_method SHELXL-2014/7
_cell_angle_alpha 95.850(7)
_cell_angle_beta 90.530(9)
_cell_angle_gamma 103.831(10)
_cell_formula_units_Z 2
_cell_length_a 10.6160(10)
_cell_length_b 14.3310(10)
_cell_length_c 22.559(2)
_cell_measurement_reflns_used 15000
_cell_measurement_temperature 100(2)
_cell_measurement_theta_max 31
_cell_measurement_theta_min 5
_cell_volume 3313.2(5)
_computing_structure_refinement 'SHELXL-2014/7 (Sheldrick, 2014)'
_diffrn_ambient_temperature 100(2)
_diffrn_measured_fraction_theta_full 0.903
_diffrn_measured_fraction_theta_max 0.827
_diffrn_measurement_device_type MAR225
_diffrn_measurement_method CCD
_diffrn_radiation_type synchrotron
_diffrn_radiation_wavelength 0.895
_diffrn_reflns_av_R_equivalents 0.1333
_diffrn_reflns_av_unetI/netI 0.1023
_diffrn_reflns_Laue_measured_fraction_full 0.903
_diffrn_reflns_Laue_measured_fraction_max 0.827
_diffrn_reflns_limit_h_max 13
_diffrn_reflns_limit_h_min -13
_diffrn_reflns_limit_k_max 18
_diffrn_reflns_limit_k_min -18
_diffrn_reflns_limit_l_max 28
_diffrn_reflns_limit_l_min -28
_diffrn_reflns_number 50681
_diffrn_reflns_point_group_measured_fraction_full 0.903
_diffrn_reflns_point_group_measured_fraction_max 0.827
_diffrn_reflns_theta_full 32.450
_diffrn_reflns_theta_max 36.070
_diffrn_reflns_theta_min 2.071
_diffrn_source 'BL 14.3 PSF, BESSY, Berlin, Germany'
_exptl_absorpt_coefficient_mu 1.801
_exptl_absorpt_correction_type none
_exptl_crystal_colour orange
_exptl_crystal_density_diffrn 1.942
_exptl_crystal_description block
_exptl_crystal_F_000 1905
_exptl_crystal_size_max 0.020
_exptl_crystal_size_mid 0.010
_exptl_crystal_size_min 0.010
_refine_diff_density_max 1.511
_refine_diff_density_min -0.869
_refine_diff_density_rms 0.167
_refine_ls_extinction_method none
_refine_ls_goodness_of_fit_ref 1.104
_refine_ls_hydrogen_treatment undef
_refine_ls_matrix_type full
_refine_ls_number_parameters 1090
_refine_ls_number_reflns 13062
_refine_ls_number_restraints 8
_refine_ls_restrained_S_all 1.109
_refine_ls_R_factor_all 0.1140
_refine_ls_R_factor_gt 0.0748
_refine_ls_shift/su_max 0.005
_refine_ls_shift/su_mean 0.000
_refine_ls_structure_factor_coef Fsqd
_refine_ls_weighting_details 'w=1/[\s^2^(Fo^2^)+(0.0800P)^2^+8.0000P] where P=(Fo^2^+2Fc^2^)/3'
_refine_ls_weighting_scheme calc
_refine_ls_wR_factor_gt 0.1754
_refine_ls_wR_factor_ref 0.1882
_reflns_Friedel_coverage 0.000
_reflns_number_gt 8890
_reflns_number_total 13062
_reflns_threshold_expression 'I > 2\s(I)'
_cod_data_source_file ic7b00568_si_003.cif
_cod_data_source_block fr1333
_cod_depositor_comments 'Adding full bibliography for 4345704--4345706.cif.'
_cod_database_code 4345704
_shelx_shelxl_version_number 2014/7
_shelx_space_group_comment
;
The symmetry employed for this shelxl refinement is uniquely defined
by the following loop, which should always be used as a source of
symmetry information in preference to the above space-group names.
They are only intended as comments.
;
_shelx_estimated_absorpt_t_min 0.981
_shelx_estimated_absorpt_t_max 0.991

loop_
_space_group_symop_operation_xyz
'x, y, z'
'-x, -y, -z'

loop_
_atom_site_label
_atom_site_type_symbol
_atom_site_fract_x
_atom_site_fract_y
_atom_site_fract_z
_atom_site_U_iso_or_equiv
_atom_site_adp_type
_atom_site_occupancy
_atom_site_site_symmetry_order
_atom_site_calc_flag
_atom_site_refinement_flags_posn
_atom_site_refinement_flags_adp
_atom_site_refinement_flags_occupancy
Cl1 Cl 0.12540(16) 1.14270(11) 0.14579(7) 0.0246(3) Uani 1 1 d . . .
Cl2 Cl 0.30372(16) 1.12908(11) 0.46824(6) 0.0216(3) Uani 1 1 d . . .
Cl3 Cl 0.13860(15) 0.96150(11) 0.52275(6) 0.0213(3) Uani 1 1 d . . .
Cl4 Cl 0.04486(16) 0.72811(12) 0.54334(6) 0.0228(3) Uani 1 1 d . . .
Cl5 Cl -0.07990(16) 0.29358(11) 0.28231(6) 0.0225(3) Uani 1 1 d . . .
Cl6 Cl -0.05071(15) 0.32442(11) 0.13709(6) 0.0212(3) Uani 1 1 d . . .
Cl7 Cl 0.0717(4) 0.4203(3) 0.03261(18) 0.0121(6) Uani 0.727 1 d D . P
Cl7A Cl 0.1040(13) 0.4010(10) 0.0348(6) 0.037(3) Uani 0.273 1 d D . P
Cl8 Cl 0.06301(15) 0.91401(12) 0.01346(6) 0.0235(3) Uani 1 1 d . . .
Cl9 Cl 0.47939(16) 1.24568(11) 0.21312(6) 0.0230(3) Uani 1 1 d . . .
Cl10 Cl 0.56486(16) 1.21996(11) 0.38047(6) 0.0222(3) Uani 1 1 d . . .
Cl11 Cl 0.31465(15) 0.56237(11) 0.52617(6) 0.0197(3) Uani 1 1 d . . .
Cl12 Cl 0.25381(15) 0.33584(10) 0.39109(6) 0.0183(3) Uani 1 1 d . . .
Cl13 Cl 0.30653(19) 0.35530(14) 0.07857(7) 0.0146(6) Uani 0.728(5) 1 d . . P
Cl14 Cl 0.36829(15) 0.56279(11) -0.02137(6) 0.0195(3) Uani 1 1 d . . .
Cl15 Cl 0.35689(16) 0.82614(12) -0.03988(6) 0.0232(3) Uani 1 1 d . . .
Cl16 Cl 0.77088(15) 1.10826(11) 0.16642(6) 0.0198(3) Uani 1 1 d . . .
Cl17 Cl 0.83519(15) 1.05816(11) 0.32590(6) 0.0199(3) Uani 1 1 d . . .
Cl18 Cl 0.66097(14) 0.66824(11) 0.45589(6) 0.0175(3) Uani 1 1 d . . .
Cl19 Cl 0.59812(14) 0.45081(10) 0.33051(6) 0.0174(3) Uani 1 1 d . . .
Cl20 Cl 0.63719(19) 0.47633(14) 0.18011(8) 0.0165(6) Uani 0.728(5) 1 d . . P
Cl21 Cl 0.72043(14) 0.65876(11) 0.08072(6) 0.0191(3) Uani 1 1 d . . .
Cl22 Cl 0.70973(15) 0.91765(12) 0.04561(6) 0.0219(3) Uani 1 1 d . . .
C1 C -0.0270(6) 0.8232(5) 0.3110(3) 0.0184(13) Uani 1 1 d . . .
C2 C -0.0716(6) 0.7247(5) 0.3244(3) 0.0200(13) Uani 1 1 d . . .
C3 C -0.0928(6) 0.6452(5) 0.2761(3) 0.0176(13) Uani 1 1 d . . .
C4 C -0.0693(6) 0.6640(5) 0.2158(3) 0.0176(13) Uani 1 1 d . . .
C5 C -0.0547(6) 0.7634(5) 0.2030(3) 0.0178(13) Uani 1 1 d . . .
C6 C -0.0357(6) 0.8409(5) 0.2493(3) 0.0181(13) Uani 1 1 d . . .
C7 C 0.0189(6) 0.9341(5) 0.2343(3) 0.0184(13) Uani 1 1 d . . .
C8 C 0.1044(7) 1.0028(4) 0.2758(3) 0.0222(14) Uani 1 1 d . . .
C9 C 0.1277(7) 0.9839(5) 0.3343(3) 0.0212(13) Uani 1 1 d . . .
C10 C 0.0499(6) 0.8948(4) 0.3549(2) 0.0170(13) Uani 1 1 d . . .
C11 C 0.0832(6) 0.8681(4) 0.4109(2) 0.0165(12) Uani 1 1 d . . .
C12 C 0.0325(6) 0.7744(5) 0.4245(2) 0.0185(13) Uani 1 1 d . . .
C13 C -0.0469(6) 0.7053(4) 0.3820(2) 0.0145(12) Uani 1 1 d . . .
C14 C -0.0405(6) 0.6093(5) 0.3949(2) 0.0177(13) Uani 1 1 d . . .
C15 C -0.0609(6) 0.5354(5) 0.3504(2) 0.0173(13) Uani 1 1 d . . .
C16 C -0.0912(6) 0.5524(5) 0.2900(2) 0.0179(13) Uani 1 1 d . . .
C17 C -0.0505(6) 0.4840(5) 0.2500(3) 0.0183(13) Uani 1 1 d . . .
C18 C -0.0176(6) 0.5047(5) 0.1926(2) 0.0177(12) Uani 1 1 d . . .
C19 C -0.0295(6) 0.5945(4) 0.1743(2) 0.0159(12) Uani 1 1 d . . .
C20 C 0.0397(6) 0.6277(4) 0.1216(2) 0.0176(12) Uani 1 1 d . . .
C21 C 0.0358(6) 0.7196(5) 0.1072(2) 0.0198(13) Uani 1 1 d . . .
C22 C -0.0168(6) 0.7856(5) 0.1455(2) 0.0172(12) Uani 1 1 d . . .
C23 C 0.0355(6) 0.8795(5) 0.1316(2) 0.0176(13) Uani 1 1 d . . .
C24 C 0.0542(6) 0.9543(5) 0.1762(3) 0.0191(13) Uani 1 1 d . . .
C25 C 0.1662(7) 1.0421(4) 0.1770(3) 0.0204(14) Uani 1 1 d . . .
C26 C 0.1981(7) 1.0646(5) 0.2439(3) 0.0266(15) Uani 1 1 d . . .
C27 C 0.3191(8) 1.0997(5) 0.2685(3) 0.0336(18) Uani 1 1 d . . .
C28 C 0.3464(8) 1.0862(5) 0.3280(3) 0.0342(18) Uani 1 1 d . . .
C29 C 0.2502(7) 1.0334(5) 0.3618(3) 0.0236(14) Uani 1 1 d . . .
C30 C 0.2890(6) 1.0153(4) 0.4233(2) 0.0191(13) Uani 1 1 d . . .
C31 C 0.1974(6) 0.9267(4) 0.4512(2) 0.0167(12) Uani 1 1 d . . .
C32 C 0.2855(6) 0.8584(5) 0.4581(2) 0.0196(13) Uani 1 1 d . . .
C33 C 0.2438(6) 0.7613(4) 0.4638(2) 0.0158(12) Uani 1 1 d . . .
C34 C 0.0993(6) 0.7230(5) 0.4670(3) 0.0201(13) Uani 1 1 d . . .
C35 C 0.0584(6) 0.6183(4) 0.4397(2) 0.0166(12) Uani 1 1 d . . .
C36 C 0.1386(6) 0.5580(4) 0.4338(2) 0.0156(12) Uani 1 1 d . U .
C37 C 0.1175(6) 0.4789(4) 0.3874(2) 0.0168(13) Uani 1 1 d . . .
C38 C 0.0137(6) 0.4662(4) 0.3481(2) 0.0151(12) Uani 1 1 d . . .
C39 C 0.0102(6) 0.4183(4) 0.2844(2) 0.0192(13) Uani 1 1 d . . .
C40 C 0.1473(6) 0.4267(4) 0.2636(2) 0.0170(12) Uani 1 1 d . . .
C41 C 0.1636(6) 0.4337(4) 0.2026(2) 0.0148(12) Uani 1 1 d . . .
C42 C 0.0581(6) 0.4397(4) 0.1583(2) 0.0162(12) Uani 1 1 d . . .
C43 C 0.1400(6) 0.4826(5) 0.1038(2) 0.0187(13) Uani 1 1 d D . .
C44 C 0.1364(7) 0.5865(5) 0.0956(3) 0.0224(14) Uani 1 1 d . . .
C45 C 0.2372(7) 0.6432(5) 0.0653(3) 0.0254(15) Uani 1 1 d . . .
C46 C 0.2325(7) 0.7382(5) 0.0537(3) 0.0230(14) Uani 1 1 d . . .
C47 C 0.1291(7) 0.7730(4) 0.0716(2) 0.0198(13) Uani 1 1 d . . .
C48 C 0.1258(6) 0.8788(5) 0.0805(3) 0.0188(13) Uani 1 1 d . . .
C49 C 0.2610(6) 0.9404(5) 0.0981(3) 0.0194(13) Uani 1 1 d . . .
C50 C 0.2814(6) 1.0163(5) 0.1454(3) 0.0220(14) Uani 1 1 d . . .
C51 C 0.4070(7) 1.0537(5) 0.1709(3) 0.0261(15) Uani 1 1 d . . .
C52 C 0.4346(7) 1.1210(5) 0.2292(3) 0.0276(15) Uani 1 1 d . . .
C53 C 0.5659(15) 1.0843(11) 0.2405(7) 0.013(5) Uiso 0.38(2) 1 d . . P
C53A C 0.5244(10) 1.1000(7) 0.2775(4) 0.020(3) Uiso 0.62(2) 1 d . . P
C54 C 0.5885(15) 1.0700(11) 0.2949(7) 0.015(5) Uiso 0.38(2) 1 d . . P
C54A C 0.6117(10) 1.0536(8) 0.2593(5) 0.019(3) Uiso 0.62(2) 1 d . . P
C55 C 0.4887(8) 1.1009(5) 0.3424(3) 0.0334(18) Uani 1 1 d . . .
C56 C 0.5083(7) 1.0214(5) 0.3783(4) 0.0326(17) Uani 1 1 d . . .
C57 C 0.4171(7) 0.9876(5) 0.4174(3) 0.0244(14) Uani 1 1 d . . .
C58 C 0.4085(6) 0.8960(5) 0.4367(3) 0.0203(13) Uani 1 1 d . . .
C59 C 0.4903(6) 0.8367(5) 0.4171(3) 0.0201(13) Uani 1 1 d . . .
C60 C 0.4519(6) 0.7377(5) 0.4275(2) 0.0178(13) Uani 1 1 d . . .
C61 C 0.3310(6) 0.7009(4) 0.4506(2) 0.0177(13) Uani 1 1 d . . .
C62 C 0.2810(6) 0.5907(4) 0.4515(2) 0.0160(12) Uani 1 1 d . . .
C63 C 0.3419(6) 0.5362(4) 0.4039(2) 0.0177(13) Uani 1 1 d . . .
C64 C 0.2410(6) 0.4521(4) 0.3694(2) 0.0166(12) Uani 1 1 d . . .
C65 C 0.2578(6) 0.4505(4) 0.3021(2) 0.0158(12) Uani 1 1 d . . .
C66 C 0.3803(6) 0.4867(4) 0.2798(2) 0.0159(12) Uani 1 1 d . . .
C67 C 0.3971(6) 0.4957(5) 0.2185(2) 0.0179(13) Uani 1 1 d . . .
C68 C 0.2869(6) 0.4625(4) 0.1806(2) 0.0189(13) Uani 1 1 d . . .
C69 C 0.2811(7) 0.4718(6) 0.1167(3) 0.0317(17) Uani 1 1 d . . .
C70 C 0.3848(6) 0.5519(5) 0.1014(2) 0.0211(14) Uani 1 1 d . . .
C71 C 0.3649(7) 0.6166(5) 0.0549(2) 0.0211(14) Uani 1 1 d . . .
C72 C 0.4830(7) 0.6999(5) 0.0697(3) 0.0285(16) Uani 1 1 d . . .
C73 C 0.4770(7) 0.7857(6) 0.0606(3) 0.0355(19) Uani 1 1 d . . .
C74 C 0.3544(7) 0.8105(5) 0.0386(3) 0.0216(14) Uani 1 1 d . . .
C75 C 0.3651(6) 0.9063(5) 0.0775(3) 0.0210(13) Uani 1 1 d . . .
C76 C 0.4892(6) 0.9426(5) 0.1042(3) 0.0237(14) Uani 1 1 d . . .
C77 C 0.5099(7) 1.0158(5) 0.1509(3) 0.0265(15) Uani 1 1 d . . .
C78 C 0.6266(6) 1.0294(5) 0.1922(3) 0.0207(13) Uani 1 1 d . . .
C79 C 0.6502(6) 0.9303(5) 0.1992(3) 0.0215(13) Uani 1 1 d . . .
C80 C 0.6647(7) 0.9118(5) 0.2571(3) 0.0234(14) Uani 1 1 d . . .
C81 C 0.6676(6) 0.9963(5) 0.3032(3) 0.0237(14) Uani 1 1 d . . .
C82 C 0.5920(7) 0.9646(5) 0.3565(3) 0.0268(15) Uani 1 1 d . . .
C83 C 0.5828(6) 0.8718(5) 0.3733(3) 0.0207(13) Uani 1 1 d . . .
C84 C 0.6230(6) 0.7983(5) 0.3326(3) 0.0177(13) Uani 1 1 d . . .
C85 C 0.5921(6) 0.7045(4) 0.3449(2) 0.0161(12) Uani 1 1 d . . .
C86 C 0.5325(6) 0.6719(4) 0.4018(2) 0.0158(12) Uani 1 1 d . . .
C87 C 0.4540(6) 0.5710(4) 0.3818(2) 0.0141(12) Uani 1 1 d . . .
C88 C 0.4952(6) 0.5346(4) 0.3218(2) 0.0159(12) Uani 1 1 d . . .
C89 C 0.5708(5) 0.6266(4) 0.2992(2) 0.0136(12) Uani 1 1 d . . .
C90 C 0.5819(6) 0.6409(5) 0.2397(2) 0.0178(13) Uani 1 1 d . . .
C91 C 0.5177(7) 0.5579(5) 0.1945(3) 0.0267(15) Uani 1 1 d . . .
C92 C 0.4914(6) 0.5887(5) 0.1363(2) 0.0212(14) Uani 1 1 d . . .
C93 C 0.5750(6) 0.6799(5) 0.1157(2) 0.0205(14) Uani 1 1 d . . .
C94 C 0.6165(7) 0.7613(5) 0.1652(3) 0.0225(14) Uani 1 1 d . . .
C95 C 0.6246(6) 0.8544(5) 0.1527(3) 0.0230(14) Uani 1 1 d . . .
C96 C 0.5766(6) 0.8739(5) 0.0928(3) 0.0195(13) Uani 1 1 d . . .
C97 C 0.6257(6) 0.7392(5) 0.2256(3) 0.0198(13) Uani 1 1 d . . .
C98 C 0.6491(6) 0.8172(5) 0.2721(3) 0.0197(13) Uani 1 1 d . . .

loop_
_atom_site_aniso_label
_atom_site_aniso_U_11
_atom_site_aniso_U_22
_atom_site_aniso_U_33
_atom_site_aniso_U_23
_atom_site_aniso_U_13
_atom_site_aniso_U_12
Cl1 0.0316(9) 0.0220(8) 0.0238(8) 0.0113(6) 0.0013(6) 0.0096(8)
Cl2 0.0309(9) 0.0193(8) 0.0142(7) -0.0022(5) 0.0002(6) 0.0069(8)
Cl3 0.0282(8) 0.0268(8) 0.0097(6) 0.0007(5) 0.0034(5) 0.0087(7)
Cl4 0.0316(9) 0.0287(8) 0.0082(6) 0.0044(5) 0.0072(6) 0.0063(8)
Cl5 0.0289(9) 0.0186(8) 0.0151(7) 0.0053(5) -0.0002(6) -0.0051(8)
Cl6 0.0262(8) 0.0186(8) 0.0136(6) 0.0020(5) -0.0037(6) -0.0050(7)
Cl7 0.0178(16) 0.0115(14) 0.0039(10) 0.0004(9) -0.0057(10) -0.0021(12)
Cl7A 0.051(8) 0.039(7) 0.016(3) 0.000(4) -0.017(4) 0.005(5)
Cl8 0.0283(8) 0.0311(9) 0.0128(7) 0.0106(6) -0.0004(6) 0.0072(8)
Cl9 0.0342(9) 0.0159(8) 0.0178(7) 0.0063(5) -0.0044(6) 0.0022(8)
Cl10 0.0356(9) 0.0165(8) 0.0127(6) -0.0004(5) -0.0046(6) 0.0036(8)
Cl11 0.0310(8) 0.0227(8) 0.0065(6) 0.0050(5) 0.0004(5) 0.0072(7)
Cl12 0.0250(8) 0.0183(7) 0.0121(6) 0.0061(5) 0.0014(5) 0.0042(7)
Cl13 0.0208(11) 0.0154(10) 0.0068(8) -0.0002(6) -0.0016(7) 0.0032(9)
Cl14 0.0271(8) 0.0230(8) 0.0065(6) -0.0012(5) -0.0010(5) 0.0035(7)
Cl15 0.0293(8) 0.0308(9) 0.0095(6) 0.0099(6) 0.0006(6) 0.0041(8)
Cl16 0.0225(8) 0.0221(8) 0.0114(6) 0.0054(5) 0.0001(5) -0.0029(7)
Cl17 0.0215(8) 0.0227(8) 0.0144(6) 0.0056(5) 0.0000(5) 0.0015(7)
Cl18 0.0223(8) 0.0204(8) 0.0099(6) 0.0008(5) -0.0030(5) 0.0059(7)
Cl19 0.0220(8) 0.0179(7) 0.0130(6) 0.0026(5) -0.0007(5) 0.0062(7)
Cl20 0.0211(11) 0.0207(11) 0.0084(9) 0.0015(7) -0.0009(7) 0.0066(10)
Cl21 0.0193(7) 0.0241(8) 0.0130(6) 0.0015(5) 0.0006(5) 0.0033(7)
Cl22 0.0220(8) 0.0288(9) 0.0105(6) 0.0032(6) 0.0040(5) -0.0032(7)
C1 0.019(3) 0.022(3) 0.016(3) 0.005(2) 0.005(2) 0.007(3)
C2 0.012(3) 0.030(4) 0.019(3) 0.005(3) 0.003(2) 0.007(3)
C3 0.012(3) 0.023(3) 0.018(3) 0.003(2) 0.000(2) 0.005(3)
C4 0.011(3) 0.027(4) 0.014(3) 0.007(2) -0.001(2) 0.002(3)
C5 0.013(3) 0.023(3) 0.016(3) 0.003(2) -0.001(2) 0.002(3)
C6 0.016(3) 0.026(4) 0.014(3) 0.005(2) 0.002(2) 0.008(3)
C7 0.022(3) 0.022(3) 0.015(3) 0.005(2) 0.000(2) 0.013(3)
C8 0.037(4) 0.015(3) 0.016(3) 0.003(2) 0.000(3) 0.009(3)
C9 0.032(4) 0.017(3) 0.014(3) 0.000(2) -0.002(2) 0.004(3)
C10 0.019(3) 0.019(3) 0.015(3) 0.002(2) -0.001(2) 0.009(3)
C11 0.014(3) 0.022(3) 0.013(3) 0.003(2) 0.004(2) 0.002(3)
C12 0.020(3) 0.028(4) 0.009(3) 0.004(2) 0.003(2) 0.008(3)
C13 0.013(3) 0.019(3) 0.012(3) 0.003(2) 0.003(2) 0.002(3)
C14 0.016(3) 0.030(4) 0.007(2) 0.006(2) 0.001(2) 0.004(3)
C15 0.014(3) 0.023(3) 0.012(3) 0.011(2) 0.004(2) -0.006(3)
C16 0.016(3) 0.025(3) 0.012(3) 0.005(2) 0.000(2) 0.003(3)
C17 0.013(3) 0.025(3) 0.014(3) 0.003(2) -0.002(2) -0.003(3)
C18 0.014(3) 0.025(3) 0.011(3) 0.005(2) -0.001(2) -0.004(3)
C19 0.016(3) 0.019(3) 0.010(3) 0.001(2) -0.006(2) -0.001(3)
C20 0.020(3) 0.018(3) 0.011(3) 0.000(2) -0.007(2) -0.002(3)
C21 0.025(3) 0.023(3) 0.010(3) 0.005(2) -0.001(2) 0.003(3)
C22 0.016(3) 0.019(3) 0.013(3) 0.000(2) -0.008(2) -0.002(3)
C23 0.022(3) 0.024(3) 0.009(3) 0.002(2) -0.004(2) 0.009(3)
C24 0.023(3) 0.021(3) 0.016(3) 0.006(2) -0.004(2) 0.008(3)
C25 0.032(4) 0.016(3) 0.014(3) 0.002(2) -0.008(2) 0.007(3)
C26 0.045(4) 0.015(3) 0.013(3) 0.002(2) -0.005(3) -0.006(4)
C27 0.056(5) 0.019(4) 0.014(3) 0.004(2) -0.010(3) -0.015(4)
C28 0.054(5) 0.024(4) 0.011(3) 0.003(3) -0.016(3) -0.016(4)
C29 0.038(4) 0.019(3) 0.009(3) 0.001(2) -0.004(3) -0.002(3)
C30 0.028(4) 0.018(3) 0.008(3) -0.002(2) -0.001(2) 0.001(3)
C31 0.019(3) 0.019(3) 0.007(2) -0.004(2) -0.004(2) -0.002(3)
C32 0.030(4) 0.023(3) 0.004(2) -0.003(2) -0.001(2) 0.003(3)
C33 0.020(3) 0.023(3) 0.003(2) 0.002(2) -0.001(2) 0.003(3)
C34 0.023(3) 0.024(3) 0.014(3) 0.007(2) 0.004(2) 0.005(3)
C35 0.016(3) 0.020(3) 0.011(3) 0.005(2) 0.002(2) -0.002(3)
C36 0.022(3) 0.019(3) 0.005(2) 0.007(2) 0.003(2) 0.000(3)
C37 0.023(3) 0.019(3) 0.010(3) 0.007(2) 0.004(2) 0.006(3)
C38 0.017(3) 0.018(3) 0.008(2) 0.007(2) 0.001(2) -0.004(3)
C39 0.026(3) 0.017(3) 0.011(3) 0.004(2) -0.004(2) -0.002(3)
C40 0.026(3) 0.016(3) 0.009(3) 0.002(2) 0.002(2) 0.005(3)
C41 0.021(3) 0.013(3) 0.007(2) 0.001(2) -0.002(2) -0.004(3)
C42 0.017(3) 0.023(3) 0.007(2) 0.004(2) -0.002(2) 0.001(3)
C43 0.024(3) 0.024(3) 0.006(2) 0.005(2) -0.002(2) 0.001(3)
C44 0.034(4) 0.021(3) 0.011(3) 0.002(2) 0.000(2) 0.006(3)
C45 0.043(4) 0.020(3) 0.010(3) 0.000(2) 0.006(3) 0.002(3)
C46 0.039(4) 0.020(3) 0.009(3) 0.003(2) 0.003(3) 0.004(3)
C47 0.033(4) 0.015(3) 0.008(3) 0.001(2) -0.004(2) 0.001(3)
C48 0.022(3) 0.021(3) 0.012(3) 0.004(2) 0.001(2) 0.002(3)
C49 0.020(3) 0.020(3) 0.017(3) 0.008(2) -0.001(2) 0.000(3)
C50 0.027(4) 0.024(4) 0.018(3) 0.005(2) -0.002(2) 0.010(3)
C51 0.023(4) 0.023(4) 0.031(4) 0.006(3) -0.002(3) 0.001(3)
C52 0.031(4) 0.012(3) 0.035(4) 0.011(3) -0.018(3) -0.007(3)
C55 0.048(5) 0.027(4) 0.012(3) -0.006(3) 0.010(3) -0.013(4)
C56 0.033(4) 0.017(4) 0.047(4) 0.006(3) 0.016(3) 0.004(4)
C57 0.028(4) 0.020(3) 0.023(3) -0.003(3) 0.004(3) 0.003(3)
C58 0.024(3) 0.021(3) 0.014(3) 0.001(2) 0.004(2) 0.001(3)
C59 0.023(3) 0.020(3) 0.017(3) 0.000(2) -0.005(2) 0.004(3)
C60 0.024(3) 0.026(3) 0.005(2) 0.004(2) -0.002(2) 0.006(3)
C61 0.025(3) 0.021(3) 0.004(2) 0.001(2) -0.004(2) 0.001(3)
C62 0.019(3) 0.016(3) 0.014(3) 0.006(2) 0.003(2) 0.002(3)
C63 0.026(3) 0.020(3) 0.007(2) 0.006(2) 0.000(2) 0.004(3)
C64 0.023(3) 0.020(3) 0.007(3) 0.004(2) -0.005(2) 0.004(3)
C65 0.019(3) 0.016(3) 0.011(3) -0.001(2) -0.005(2) 0.002(3)
C66 0.020(3) 0.014(3) 0.013(3) 0.004(2) 0.000(2) 0.002(3)
C67 0.019(3) 0.025(3) 0.009(3) 0.003(2) 0.000(2) 0.003(3)
C68 0.027(3) 0.019(3) 0.011(3) 0.002(2) 0.003(2) 0.006(3)
C69 0.027(4) 0.052(5) 0.013(3) 0.017(3) -0.005(3) 0.000(4)
C70 0.025(3) 0.034(4) 0.003(2) 0.001(2) -0.001(2) 0.005(3)
C71 0.030(4) 0.021(3) 0.007(3) 0.001(2) 0.001(2) -0.004(3)
C72 0.040(4) 0.040(4) 0.010(3) 0.007(3) 0.011(3) 0.016(4)
C73 0.042(4) 0.064(5) 0.010(3) 0.009(3) 0.007(3) 0.029(4)
C74 0.031(4) 0.025(3) 0.012(3) 0.006(2) 0.002(2) 0.010(3)
C75 0.028(4) 0.023(3) 0.011(3) 0.006(2) 0.000(2) 0.002(3)
C76 0.021(3) 0.026(4) 0.024(3) 0.010(3) 0.003(3) 0.003(3)
C77 0.023(4) 0.018(4) 0.034(4) -0.001(3) -0.005(3) -0.003(3)
C78 0.023(3) 0.019(3) 0.015(3) 0.002(2) 0.008(2) -0.006(3)
C79 0.024(3) 0.022(3) 0.016(3) 0.009(2) -0.001(2) -0.003(3)
C80 0.026(4) 0.023(4) 0.017(3) 0.007(2) 0.000(3) -0.003(3)
C81 0.021(3) 0.016(3) 0.033(4) 0.007(3) -0.001(3) 0.000(3)
C82 0.022(4) 0.019(4) 0.036(4) 0.001(3) 0.008(3) 0.000(3)
C83 0.019(3) 0.017(3) 0.024(3) -0.002(2) 0.001(2) 0.003(3)
C84 0.014(3) 0.025(3) 0.014(3) 0.004(2) 0.001(2) 0.003(3)
C85 0.015(3) 0.022(3) 0.012(3) 0.006(2) 0.001(2) 0.006(3)
C86 0.022(3) 0.016(3) 0.010(3) 0.005(2) -0.003(2) 0.005(3)
C87 0.018(3) 0.015(3) 0.008(2) 0.000(2) -0.006(2) 0.002(3)
C88 0.023(3) 0.018(3) 0.011(3) 0.009(2) 0.002(2) 0.009(3)
C89 0.010(3) 0.016(3) 0.014(3) 0.004(2) -0.004(2) 0.002(3)
C90 0.016(3) 0.024(3) 0.012(3) 0.003(2) -0.001(2) 0.003(3)
C91 0.028(4) 0.032(4) 0.009(3) 0.003(3) -0.008(2) -0.014(4)
C92 0.019(3) 0.033(4) 0.007(3) 0.000(2) 0.000(2) -0.002(3)
C93 0.021(3) 0.033(4) 0.009(3) 0.007(2) 0.002(2) 0.008(3)
C94 0.030(4) 0.029(4) 0.013(3) 0.011(2) 0.008(2) 0.010(3)
C95 0.026(4) 0.029(4) 0.014(3) 0.009(2) 0.003(2) 0.003(3)
C96 0.021(3) 0.018(3) 0.014(3) 0.006(2) 0.007(2) -0.007(3)
C97 0.019(3) 0.025(4) 0.016(3) 0.007(2) 0.002(2) 0.003(3)
C98 0.020(3) 0.023(3) 0.014(3) 0.007(2) -0.001(2) -0.002(3)

loop_
_atom_type_symbol
_atom_type_description
_atom_type_scat_dispersion_real
_atom_type_scat_dispersion_imag
_atom_type_scat_source
C C 0.0033 0.0016 'International Tables Vol C Tables 4.2.6.8 and 6.1.1.4'
Cl Cl 0.1484 0.1585 'International Tables Vol C Tables 4.2.6.8 and 6.1.1.4'

loop_
_geom_angle_atom_site_label_1
_geom_angle_atom_site_label_2
_geom_angle_atom_site_label_3
_geom_angle
C10 C1 C2 119.8(5)
C10 C1 C6 121.5(5)
C2 C1 C6 117.1(6)
C13 C2 C1 117.3(6)
C13 C2 C3 118.5(6)
C1 C2 C3 119.9(5)
C16 C3 C4 116.6(5)
C16 C3 C2 118.9(5)
C4 C3 C2 120.8(6)
C3 C4 C19 120.4(5)
C3 C4 C5 116.6(5)
C19 C4 C5 121.1(5)
C22 C5 C6 117.8(6)
C22 C5 C4 117.4(5)
C6 C5 C4 121.6(5)
C7 C6 C5 117.6(5)
C7 C6 C1 118.1(6)
C5 C6 C1 120.6(5)
C6 C7 C24 123.4(6)
C6 C7 C8 120.2(5)
C24 C7 C8 108.6(6)
C9 C8 C26 122.8(6)
C9 C8 C7 122.3(6)
C26 C8 C7 109.0(5)
C8 C9 C29 116.5(6)
C8 C9 C10 118.1(6)
C29 C9 C10 122.0(5)
C11 C10 C1 120.1(5)
C11 C10 C9 118.8(5)
C1 C10 C9 117.9(5)
C12 C11 C10 119.3(6)
C12 C11 C31 115.2(5)
C10 C11 C31 123.7(5)
C11 C12 C13 120.2(5)
C11 C12 C34 124.1(6)
C13 C12 C34 109.6(5)
C2 C13 C12 122.8(6)
C2 C13 C14 121.7(5)
C12 C13 C14 108.8(5)
C15 C14 C35 120.1(6)
C15 C14 C13 120.0(5)
C35 C14 C13 108.8(6)
C14 C15 C38 120.9(5)
C14 C15 C16 119.8(5)
C38 C15 C16 109.2(5)
C3 C16 C17 123.0(5)
C3 C16 C15 121.0(6)
C17 C16 C15 108.3(5)
C18 C17 C16 120.3(6)
C18 C17 C39 123.5(5)
C16 C17 C39 110.0(5)
C17 C18 C19 119.0(5)
C17 C18 C42 116.3(5)
C19 C18 C42 123.2(5)
C18 C19 C4 120.1(5)
C18 C19 C20 117.9(5)
C4 C19 C20 118.8(5)
C21 C20 C44 117.1(6)
C21 C20 C19 117.1(5)
C44 C20 C19 123.3(5)
C20 C21 C47 122.5(6)
C20 C21 C22 122.9(5)
C47 C21 C22 108.7(5)
C23 C22 C5 123.5(5)
C23 C22 C21 109.0(5)
C5 C22 C21 120.0(5)
C24 C23 C22 118.8(5)
C24 C23 C48 122.3(6)
C22 C23 C48 110.6(5)
C23 C24 C7 118.9(6)
C23 C24 C25 122.1(6)
C7 C24 C25 111.4(5)
C24 C25 C50 110.7(5)
C24 C25 C26 100.8(5)
C50 C25 C26 109.6(5)
C24 C25 Cl1 113.9(4)
C50 C25 Cl1 109.9(4)
C26 C25 Cl1 111.7(4)
C27 C26 C8 118.8(6)
C27 C26 C25 124.7(6)
C8 C26 C25 109.8(6)
C26 C27 C28 120.4(7)
C26 C27 C52 120.3(6)
C28 C27 C52 115.8(7)
C29 C28 C27 120.6(7)
C29 C28 C55 122.5(6)
C27 C28 C55 113.5(7)
C28 C29 C9 119.9(6)
C28 C29 C30 117.7(6)
C9 C29 C30 121.3(6)
C57 C30 C29 106.3(5)
C57 C30 C31 104.0(5)
C29 C30 C31 116.6(5)
C57 C30 Cl2 112.4(5)
C29 C30 Cl2 104.6(4)
C31 C30 Cl2 113.0(4)
C32 C31 C11 105.3(5)
C32 C31 C30 103.5(5)
C11 C31 C30 115.3(4)
C32 C31 Cl3 110.0(4)
C11 C31 Cl3 109.4(4)
C30 C31 Cl3 112.8(4)
C33 C32 C58 120.5(6)
C33 C32 C31 125.3(6)
C58 C32 C31 110.6(5)
C32 C33 C61 118.6(5)
C32 C33 C34 115.8(5)
C61 C33 C34 123.4(5)
C33 C34 C35 110.6(5)
C33 C34 C12 108.2(5)
C35 C34 C12 102.2(5)
C33 C34 Cl4 112.3(4)
C35 C34 Cl4 107.8(4)
C12 C34 Cl4 115.3(4)
C36 C35 C14 118.8(5)
C36 C35 C34 124.2(5)
C14 C35 C34 109.1(5)
C35 C36 C37 121.4(5)
C35 C36 C62 122.3(5)
C37 C36 C62 110.0(5)
C38 C37 C36 118.4(5)
C38 C37 C64 122.1(5)
C36 C37 C64 112.6(5)
C37 C38 C15 119.7(5)
C37 C38 C39 123.4(5)
C15 C38 C39 109.3(5)
C40 C39 C38 109.8(5)
C40 C39 C17 107.8(5)
C38 C39 C17 101.7(5)
C40 C39 Cl5 111.9(4)
C38 C39 Cl5 108.6(4)
C17 C39 Cl5 116.4(4)
C41 C40 C65 118.8(6)
C41 C40 C39 115.5(5)
C65 C40 C39 123.9(5)
C68 C41 C40 120.4(5)
C68 C41 C42 112.2(5)
C40 C41 C42 125.2(5)
C41 C42 C18 104.0(4)
C41 C42 C43 102.5(5)
C18 C42 C43 116.7(5)
C41 C42 Cl6 112.3(4)
C18 C42 Cl6 108.3(4)
C43 C42 Cl6 112.6(4)
C44 C43 C69 112.6(6)
C44 C43 C42 114.3(5)
C69 C43 C42 104.7(4)
C44 C43 Cl7 101.1(4)
C69 C43 Cl7 112.7(4)
C42 C43 Cl7 111.9(4)
C44 C43 Cl7A 113.3(5)
C69 C43 Cl7A 98.1(5)
C42 C43 Cl7A 112.5(7)
Cl7 C43 Cl7A 15.6(2)
C20 C44 C45 120.1(6)
C20 C44 C43 120.8(6)
C45 C44 C43 119.0(6)
C44 C45 C46 120.3(6)
C44 C45 C71 122.5(6)
C46 C45 C71 116.1(6)
C47 C46 C45 119.3(6)
C47 C46 C74 117.7(6)
C45 C46 C74 120.7(6)
C46 C47 C21 119.7(6)
C46 C47 C48 125.8(6)
C21 C47 C48 109.6(5)
C23 C48 C47 101.3(5)
C23 C48 C49 111.2(5)
C47 C48 C49 109.6(5)
C23 C48 Cl8 112.5(4)
C47 C48 Cl8 110.3(4)
C49 C48 Cl8 111.4(4)
C75 C49 C50 119.2(6)
C75 C49 C48 117.6(6)
C50 C49 C48 121.3(5)
C51 C50 C49 119.2(6)
C51 C50 C25 119.3(6)
C49 C50 C25 120.2(6)
C77 C51 C50 120.6(6)
C77 C51 C52 115.2(6)
C50 C51 C52 123.0(6)
C27 C52 C51 109.8(6)
C27 C52 C53A 91.6(6)
C51 C52 C53A 119.0(6)
C27 C52 C53 122.8(7)
C51 C52 C53 89.5(7)
C53A C52 C53 35.9(6)
C27 C52 Cl9 113.1(5)
C51 C52 Cl9 109.8(5)
C53A C52 Cl9 112.4(6)
C53 C52 Cl9 109.1(7)
C54A C53 C53A 90.4(18)
C54A C53 C54 41.8(12)
C53A C53 C54 49.0(11)
C54A C53 C78 74.7(12)
C53A C53 C78 161.1(16)
C54 C53 C78 116.4(12)
C54A C53 C52 152.8(17)
C53A C53 C52 67.1(11)
C54 C53 C52 115.4(12)
C78 C53 C52 123.2(11)
C53 C53A C54 82.4(17)
C53 C53A C54A 41.2(10)
C54 C53A C54A 41.5(11)
C53 C53A C55 159.4(14)
C54 C53A C55 77.4(11)
C54A C53A C55 118.3(9)
C53 C53A C52 77.1(12)
C54 C53A C52 157.4(14)
C54A C53A C52 116.7(9)
C55 C53A C52 122.0(8)
C54A C54 C53A 89.7(19)
C54A C54 C53 41.5(12)
C53A C54 C53 48.6(11)
C54A C54 C81 75.2(12)
C53A C54 C81 159.3(17)
C53 C54 C81 116.4(12)
C54A C54 C55 153.8(18)
C53A C54 C55 66.1(10)
C53 C54 C55 114.6(12)
C81 C54 C55 125.0(11)
C53 C54A C54 96.6(19)
C53 C54A C53A 48.4(12)
C54 C54A C53A 48.7(12)
C53 C54A C78 72.4(12)
C54 C54A C78 168.2(16)
C53A C54A C78 119.8(9)
C53 C54A C81 166.6(15)
C54 C54A C81 71.9(13)
C53A C54A C81 119.2(9)
C78 C54A C81 118.3(8)
C28 C55 C56 109.1(6)
C28 C55 C53A 93.3(6)
C56 C55 C53A 120.2(7)
C28 C55 C54 122.7(8)
C56 C55 C54 88.3(7)
C53A C55 C54 36.5(6)
C28 C55 Cl10 114.0(5)
C56 C55 Cl10 111.1(5)
C53A C55 Cl10 108.2(6)
C54 C55 Cl10 108.6(7)
C57 C56 C82 120.0(6)
C57 C56 C55 118.3(6)
C82 C56 C55 118.1(6)
C56 C57 C58 119.5(6)
C56 C57 C30 124.7(6)
C58 C57 C30 110.7(6)
C59 C58 C32 122.0(6)
C59 C58 C57 123.0(6)
C32 C58 C57 111.1(6)
C58 C59 C60 117.3(6)
C58 C59 C83 116.8(5)
C60 C59 C83 123.2(5)
C61 C60 C59 120.2(5)
C61 C60 C86 121.0(6)
C59 C60 C86 117.6(5)
C60 C61 C33 120.7(6)
C60 C61 C62 119.5(5)
C33 C61 C62 118.8(5)
C63 C62 C36 102.4(5)
C63 C62 C61 111.1(5)
C36 C62 C61 111.1(5)
C63 C62 Cl11 112.4(4)
C36 C62 Cl11 112.2(4)
C61 C62 Cl11 107.6(4)
C87 C63 C62 123.9(6)
C87 C63 C64 121.0(5)
C62 C63 C64 112.0(5)
C37 C64 C65 111.5(5)
C37 C64 C63 100.5(5)
C65 C64 C63 111.4(5)
C37 C64 Cl12 113.8(4)
C65 C64 Cl12 108.1(4)
C63 C64 Cl12 111.5(4)
C66 C65 C40 119.9(5)
C66 C65 C64 120.0(5)
C40 C65 C64 119.4(5)
C65 C66 C67 121.5(5)
C65 C66 C88 120.6(5)
C67 C66 C88 117.0(5)
C68 C67 C66 117.1(5)
C68 C67 C91 118.4(5)
C66 C67 C91 123.0(5)
C41 C68 C67 121.7(5)
C41 C68 C69 111.4(6)
C67 C68 C69 125.8(6)
C70 C69 C68 110.5(6)
C70 C69 C43 114.9(6)
C68 C69 C43 104.8(5)
C70 C69 Cl13 109.3(5)
C68 C69 Cl13 105.6(5)
C43 C69 Cl13 111.3(5)
C92 C70 C69 122.6(5)
C92 C70 C71 113.4(6)
C69 C70 C71 122.0(5)
C45 C71 C70 108.4(5)
C45 C71 C72 114.1(5)
C70 C71 C72 99.6(5)
C45 C71 Cl14 110.0(4)
C70 C71 Cl14 113.8(4)
C72 C71 Cl14 110.7(4)
C73 C72 C93 122.9(7)
C73 C72 C71 119.4(7)
C93 C72 C71 113.2(6)
C72 C73 C74 123.5(8)
C72 C73 C96 119.7(6)
C74 C73 C96 113.3(6)
C46 C74 C73 112.1(5)
C46 C74 C75 109.2(5)
C73 C74 C75 99.2(6)
C46 C74 Cl15 111.6(4)
C73 C74 Cl15 112.4(4)
C75 C74 Cl15 111.8(4)
C49 C75 C76 121.0(6)
C49 C75 C74 124.7(6)
C76 C75 C74 112.0(6)
C77 C76 C75 120.2(6)
C77 C76 C96 123.5(6)
C75 C76 C96 112.9(6)
C76 C77 C51 119.7(6)
C76 C77 C78 118.7(6)
C51 C77 C78 118.4(6)
C77 C78 C53 91.6(7)
C77 C78 C79 108.2(6)
C53 C78 C79 122.1(7)
C77 C78 C54A 118.5(6)
C53 C78 C54A 32.9(6)
C79 C78 C54A 93.8(6)
C77 C78 Cl16 113.1(4)
C53 C78 Cl16 110.0(7)
C79 C78 Cl16 110.5(4)
C54A C78 Cl16 110.8(5)
C80 C79 C95 120.5(6)
C80 C79 C78 114.9(6)
C95 C79 C78 122.5(5)
C79 C80 C98 121.5(6)
C79 C80 C81 114.7(6)
C98 C80 C81 122.3(5)
C82 C81 C80 111.3(6)
C82 C81 C54 91.3(7)
C80 C81 C54 121.9(8)
C82 C81 C54A 119.5(6)
C80 C81 C54A 93.7(6)
C54 C81 C54A 32.9(6)
C82 C81 Cl17 110.3(5)
C80 C81 Cl17 110.4(5)
C54 C81 Cl17 110.0(7)
C54A C81 Cl17 110.5(5)
C83 C82 C56 121.8(6)
C83 C82 C81 120.2(6)
C56 C82 C81 116.2(6)
C82 C83 C59 118.8(5)
C82 C83 C84 120.2(6)
C59 C83 C84 116.6(6)
C85 C84 C98 118.1(5)
C85 C84 C83 119.1(5)
C98 C84 C83 118.8(5)
C84 C85 C89 121.8(5)
C84 C85 C86 124.0(5)
C89 C85 C86 110.9(5)
C60 C86 C85 111.0(5)
C60 C86 C87 113.3(5)
C85 C86 C87 102.3(5)
C60 C86 Cl18 110.0(4)
C85 C86 Cl18 109.7(4)
C87 C86 Cl18 110.3(4)
C63 C87 C88 123.9(6)
C63 C87 C86 121.5(5)
C88 C87 C86 111.1(5)
C87 C88 C89 102.3(5)
C87 C88 C66 112.4(5)
C89 C88 C66 110.2(4)
C87 C88 Cl19 110.3(4)
C89 C88 Cl19 111.3(4)
C66 C88 Cl19 110.1(4)
C90 C89 C85 122.1(5)
C90 C89 C88 124.3(5)
C85 C89 C88 110.7(5)
C89 C90 C97 117.3(5)
C89 C90 C91 117.5(5)
C97 C90 C91 123.4(5)
C92 C91 C90 113.2(6)
C92 C91 C67 111.8(5)
C90 C91 C67 111.5(5)
C92 C91 Cl20 106.0(4)
C90 C91 Cl20 107.5(4)
C67 C91 Cl20 106.3(5)
C70 C92 C91 125.7(6)
C70 C92 C93 112.7(5)
C91 C92 C93 120.7(5)
C94 C93 C92 113.5(5)
C94 C93 C72 113.4(5)
C92 C93 C72 99.8(5)
C94 C93 Cl21 107.8(4)
C92 C93 Cl21 112.0(4)
C72 C93 Cl21 110.3(4)
C95 C94 C97 121.0(6)
C95 C94 C93 118.7(5)
C97 C94 C93 119.5(6)
C94 C95 C79 119.7(6)
C94 C95 C96 120.6(6)
C79 C95 C96 118.3(6)
C76 C96 C95 107.8(5)
C76 C96 C73 99.3(5)
C95 C96 C73 112.9(5)
C76 C96 Cl22 113.4(4)
C95 C96 Cl22 111.5(4)
C73 C96 Cl22 111.4(4)
C98 C97 C94 118.1(6)
C98 C97 C90 120.1(5)
C94 C97 C90 120.1(6)
C80 C98 C97 119.0(5)
C80 C98 C84 119.0(6)
C97 C98 C84 120.0(6)

loop_
_geom_bond_atom_site_label_1
_geom_bond_atom_site_label_2
_geom_bond_distance
Cl1 C25 1.806(6)
Cl2 C30 1.803(6)
Cl3 C31 1.801(6)
Cl4 C34 1.822(6)
Cl5 C39 1.811(6)
Cl6 C42 1.792(7)
Cl7 C43 1.810(7)
Cl7A C43 1.827(13)
Cl8 C48 1.812(6)
Cl9 C52 1.812(7)
Cl10 C55 1.824(7)
Cl11 C62 1.823(6)
Cl12 C64 1.819(6)
Cl13 C69 1.878(8)
Cl14 C71 1.817(6)
Cl15 C74 1.807(6)
Cl16 C78 1.812(6)
Cl17 C81 1.831(7)
Cl18 C86 1.834(6)
Cl19 C88 1.830(5)
Cl20 C91 1.929(8)
Cl21 C93 1.815(6)
Cl22 C96 1.806(6)
C1 C10 1.440(9)
C1 C2 1.441(9)
C1 C6 1.447(8)
C2 C13 1.391(8)
C2 C3 1.469(9)
C3 C16 1.402(9)
C3 C4 1.428(8)
C4 C19 1.437(8)
C4 C5 1.454(9)
C5 C22 1.405(8)
C5 C6 1.421(9)
C6 C7 1.401(9)
C7 C24 1.406(8)
C7 C8 1.428(9)
C8 C9 1.405(8)
C8 C26 1.419(9)
C9 C29 1.426(10)
C9 C10 1.468(9)
C10 C11 1.422(8)
C11 C12 1.388(9)
C11 C31 1.530(8)
C12 C13 1.416(9)
C12 C34 1.531(8)
C13 C14 1.452(8)
C14 C15 1.358(9)
C14 C35 1.423(8)
C15 C38 1.407(8)
C15 C16 1.454(8)
C16 C17 1.412(8)
C17 C18 1.386(8)
C17 C39 1.528(8)
C18 C19 1.424(8)
C18 C42 1.528(8)
C19 C20 1.463(8)
C20 C21 1.398(9)
C20 C44 1.406(9)
C21 C47 1.411(9)
C21 C22 1.431(8)
C22 C23 1.396(9)
C23 C24 1.371(8)
C23 C48 1.507(8)
C24 C25 1.508(10)
C25 C50 1.523(9)
C25 C26 1.528(8)
C26 C27 1.353(11)
C27 C28 1.415(9)
C27 C52 1.508(11)
C28 C29 1.399(10)
C28 C55 1.502(12)
C29 C30 1.508(8)
C30 C57 1.508(9)
C30 C31 1.593(9)
C31 C32 1.524(9)
C32 C33 1.376(9)
C32 C58 1.400(9)
C33 C61 1.424(8)
C33 C34 1.505(9)
C34 C35 1.522(9)
C35 C36 1.349(8)
C36 C37 1.436(8)
C36 C62 1.509(9)
C37 C38 1.373(8)
C37 C64 1.500(8)
C38 C39 1.524(8)
C39 C40 1.514(9)
C40 C41 1.398(7)
C40 C65 1.405(8)
C41 C68 1.388(9)
C41 C42 1.517(8)
C42 C43 1.602(8)
C43 C44 1.528(9)
C43 C69 1.570(9)
C44 C45 1.408(9)
C45 C46 1.425(9)
C45 C71 1.507(10)
C46 C47 1.358(9)
C46 C74 1.518(10)
C47 C48 1.518(8)
C48 C49 1.519(9)
C49 C75 1.378(9)
C49 C50 1.420(9)
C50 C51 1.406(9)
C51 C77 1.391(9)
C51 C52 1.532(10)
C52 C53A 1.540(12)
C52 C53 1.629(16)
C53 C54A 0.864(15)
C53 C53A 0.980(16)
C53 C54 1.29(2)
C53 C78 1.518(15)
C53A C54 0.985(17)
C53A C54A 1.311(16)
C53A C55 1.515(11)
C54 C54A 0.869(15)
C54 C81 1.523(16)
C54 C55 1.618(16)
C54A C78 1.537(11)
C54A C81 1.548(12)
C55 C56 1.515(10)
C56 C57 1.352(9)
C56 C82 1.403(9)
C57 C58 1.408(9)
C58 C59 1.397(8)
C59 C60 1.424(9)
C59 C83 1.441(9)
C60 C61 1.394(9)
C60 C86 1.498(8)
C61 C62 1.544(8)
C62 C63 1.505(8)
C63 C87 1.301(8)
C63 C64 1.544(9)
C64 C65 1.529(7)
C65 C66 1.400(9)
C66 C67 1.410(7)
C66 C88 1.518(9)
C67 C68 1.400(9)
C67 C91 1.514(9)
C68 C69 1.464(8)
C69 C70 1.460(10)
C70 C92 1.338(9)
C70 C71 1.515(8)
C71 C72 1.518(11)
C72 C73 1.283(10)
C72 C93 1.513(9)
C73 C74 1.521(9)
C73 C96 1.549(11)
C74 C75 1.531(9)
C75 C76 1.400(9)
C76 C77 1.386(10)
C76 C96 1.512(9)
C77 C78 1.506(9)
C78 C79 1.523(9)
C79 C80 1.371(8)
C79 C95 1.407(9)
C80 C98 1.403(9)
C80 C81 1.509(9)
C81 C82 1.499(9)
C82 C83 1.401(9)
C83 C84 1.469(8)
C84 C85 1.364(9)
C84 C98 1.436(8)
C85 C89 1.415(8)
C85 C86 1.505(8)
C86 C87 1.508(9)
C87 C88 1.506(7)
C88 C89 1.510(8)
C89 C90 1.381(8)
C90 C97 1.442(9)
C90 C91 1.507(9)
C91 C92 1.472(8)
C92 C93 1.513(9)
C93 C94 1.511(9)
C94 C95 1.375(9)
C94 C97 1.437(8)
C95 C96 1.516(8)
C97 C98 1.426(9)
